data_7052304
loop_
_publ_author_name
'Bhuvan Kumar, N. N.'
'Chakravarty, Manab'
'Kumara Swamy, K. C.'

_publ_section_title
;
 Structure and reactivity of tautomeric forms of zwitterionic species
 from the reaction of phosphorus(iii) compounds with electron deficient
 alkenes and alkynes
;
_journal_issue 11
_journal_name_full 'New Journal of Chemistry'
_journal_page_first 1614
_journal_paper_doi 10.1039/b605430g
_journal_volume 30
_journal_year 2006
_chemical_formula_sum 'C20 H42 N4 O2 P2'
_chemical_formula_weight 432.52
_chemical_name_systematic
;
?
;
_space_group_IT_number 14
_symmetry_cell_setting monoclinic
_symmetry_space_group_name_Hall '-P 2ybc'
_symmetry_space_group_name_H-M 'P 1 21/c 1'
_atom_sites_solution_hydrogens geom
_atom_sites_solution_primary direct
_atom_sites_solution_secondary difmap
_audit_creation_method SHELXL-97
_cell_angle_alpha 90.00
_cell_angle_beta 112.8700(10)
_cell_angle_gamma 90.00
_cell_formula_units_Z 4
_cell_length_a 18.0981(11)
_cell_length_b 9.9666(6)
_cell_length_c 16.1701(9)
_cell_measurement_temperature 296(2)
_cell_measurement_theta_max 24.62
_cell_measurement_theta_min 2.49
_cell_volume 2687.4(3)
_computing_cell_refinement 'Bruker SMART'
_computing_data_collection 'Bruker SMART'
_computing_data_reduction 'Bruker SAINT'
_computing_molecular_graphics 'Bruker SHELXTL'
_computing_publication_material 'Bruker SHELXTL'
_computing_structure_refinement 'SHELXL-97 (Sheldrick, 1997)'
_computing_structure_solution 'SHELXS-97 (Sheldrick, 1990)'
_diffrn_ambient_temperature 296(2)
_diffrn_measured_fraction_theta_full 0.999
_diffrn_measured_fraction_theta_max 0.999
_diffrn_measurement_device_type 'CCD area detector'
_diffrn_measurement_method 'phi and omega scans'
_diffrn_radiation_monochromator graphite
_diffrn_radiation_source 'fine-focus sealed tube'
_diffrn_radiation_type MoK\a
_diffrn_radiation_wavelength 0.71073
_diffrn_reflns_av_R_equivalents 0.0329
_diffrn_reflns_av_sigmaI/netI 0.0247
_diffrn_reflns_limit_h_max 21
_diffrn_reflns_limit_h_min -21
_diffrn_reflns_limit_k_max 11
_diffrn_reflns_limit_k_min -11
_diffrn_reflns_limit_l_max 19
_diffrn_reflns_limit_l_min -19
_diffrn_reflns_number 25186
_diffrn_reflns_theta_full 25.00
_diffrn_reflns_theta_max 25.00
_diffrn_reflns_theta_min 2.38
_diffrn_standards_decay_% 0
_diffrn_standards_interval_count 'not applicable'
_diffrn_standards_interval_time 'not applicable'
_diffrn_standards_number 'not applicable'
_exptl_absorpt_coefficient_mu 0.182
_exptl_absorpt_correction_T_max 0.9543
_exptl_absorpt_correction_T_min 0.9326
_exptl_absorpt_correction_type empirical
_exptl_absorpt_process_details 'SADABS, Sheldrick (1996)'
_exptl_crystal_colour brown
_exptl_crystal_density_diffrn 1.069
_exptl_crystal_density_method 'not measured'
_exptl_crystal_description plates
_exptl_crystal_F_000 944
_exptl_crystal_size_max 0.39
_exptl_crystal_size_mid 0.31
_exptl_crystal_size_min 0.26
_refine_diff_density_max 0.427
_refine_diff_density_min -0.254
_refine_diff_density_rms 0.054
_refine_ls_extinction_method none
_refine_ls_goodness_of_fit_ref 1.064
_refine_ls_hydrogen_treatment mixed
_refine_ls_matrix_type full
_refine_ls_number_parameters 270
_refine_ls_number_reflns 4730
_refine_ls_number_restraints 0
_refine_ls_restrained_S_all 1.064
_refine_ls_R_factor_all 0.0842
_refine_ls_R_factor_gt 0.0629
_refine_ls_shift/su_max 0.004
_refine_ls_shift/su_mean 0.001
_refine_ls_structure_factor_coef Fsqd
_refine_ls_weighting_details 'calc w=1/[\s^2^(Fo^2^)+(0.1186P)^2^+0.8680P] where P=(Fo^2^+2Fc^2^)/3'
_refine_ls_weighting_scheme calc
_refine_ls_wR_factor_gt 0.1824
_refine_ls_wR_factor_ref 0.2011
_reflns_number_gt 3447
_reflns_number_total 4730
_reflns_threshold_expression >2sigma(I)
_cod_data_source_file b605430g.txt
_cod_data_source_block compd3
_cod_depositor_comments
;
The following automatic conversions were performed:
'_symmetry_cell_setting' value 'Monoclinic' changed to 'monoclinic'
according to '/home/saulius/struct/CIF-dictionaries/cif_core.dic'
dictionary named 'cif_core.dic' version 2.4.1 from 2010-06-29.

Automatic conversion script
Id: cif_fix_enum 1527 2010-12-29 10:47:43Z saulius 
;
_cod_original_sg_symbol_H-M P21/c
_cod_database_code 7052304

loop_
_symmetry_equiv_pos_as_xyz
'x, y, z'
'-x, y+1/2, -z+1/2'
'-x, -y, -z'
'x, -y-1/2, z-1/2'

loop_
_atom_site_label
_atom_site_type_symbol
_atom_site_fract_x
_atom_site_fract_y
_atom_site_fract_z
_atom_site_U_iso_or_equiv
_atom_site_adp_type
_atom_site_occupancy
_atom_site_symmetry_multiplicity
_atom_site_calc_flag
_atom_site_refinement_flags
_atom_site_disorder_assembly
_atom_site_disorder_group
P1 P 0.29390(4) 0.83478(8) 0.13070(5) 0.0534(3) Uani 1 1 d . . .
P2 P 0.15373(4) 0.73570(9) 0.09980(5) 0.0626(3) Uani 1 1 d . . .
N1 N 0.20964(15) 0.8801(3) 0.14365(17) 0.0619(6) Uani 1 1 d . . .
N2 N 0.24478(14) 0.6891(2) 0.09673(16) 0.0573(6) Uani 1 1 d . . .
N3 N 0.37894(14) 0.8499(2) 0.20033(15) 0.0575(6) Uani 1 1 d . . .
N4 N 0.14930(17) 0.6539(3) 0.1865(2) 0.0702(8) Uani 1 1 d . . .
H4 H 0.186(2) 0.640(4) 0.225(2) 0.065(11) Uiso 1 1 d . . .
O1 O 0.29199(17) 1.0653(3) -0.12269(17) 0.1011(9) Uani 1 1 d . . .
O2 O 0.41960(16) 1.1158(3) -0.04079(15) 0.0864(8) Uani 1 1 d . . .
C1 C 0.1784(2) 1.0148(3) 0.1513(3) 0.0774(10) Uani 1 1 d . . .
C2 C 0.1241(5) 1.0008(6) 0.2005(6) 0.192(4) Uani 1 1 d . . .
H2A H 0.0831 0.9361 0.1705 0.289 Uiso 1 1 calc R . .
H2B H 0.0998 1.0859 0.2019 0.289 Uiso 1 1 calc R . .
H2C H 0.1545 0.9713 0.2608 0.289 Uiso 1 1 calc R . .
C3 C 0.1310(4) 1.0718(7) 0.0582(4) 0.178(3) Uani 1 1 d . . .
H3A H 0.1663 1.0864 0.0277 0.267 Uiso 1 1 calc R . .
H3B H 0.1069 1.1553 0.0638 0.267 Uiso 1 1 calc R . .
H3C H 0.0898 1.0095 0.0246 0.267 Uiso 1 1 calc R . .
C4 C 0.2463(3) 1.1093(5) 0.1975(5) 0.141(2) Uani 1 1 d . . .
H4A H 0.2773 1.0769 0.2569 0.212 Uiso 1 1 calc R . .
H4B H 0.2254 1.1966 0.2013 0.212 Uiso 1 1 calc R . .
H4C H 0.2799 1.1151 0.1640 0.212 Uiso 1 1 calc R . .
C5 C 0.2644(2) 0.5676(4) 0.0563(2) 0.0707(9) Uani 1 1 d . . .
C6 C 0.2784(5) 0.4540(5) 0.1196(5) 0.221(5) Uani 1 1 d . . .
H6A H 0.2284 0.4109 0.1101 0.332 Uiso 1 1 calc R . .
H6B H 0.3020 0.4868 0.1801 0.332 Uiso 1 1 calc R . .
H6C H 0.3141 0.3907 0.1097 0.332 Uiso 1 1 calc R . .
C7 C 0.3409(3) 0.5842(6) 0.0432(4) 0.143(2) Uani 1 1 d . . .
H7A H 0.3553 0.5006 0.0241 0.214 Uiso 1 1 calc R . .
H7B H 0.3825 0.6113 0.0988 0.214 Uiso 1 1 calc R . .
H7C H 0.3341 0.6515 -0.0016 0.214 Uiso 1 1 calc R . .
C8 C 0.1984(4) 0.5392(11) -0.0282(6) 0.289(8) Uani 1 1 d . . .
H8A H 0.1486 0.5619 -0.0236 0.433 Uiso 1 1 calc R . .
H8B H 0.1985 0.4455 -0.0420 0.433 Uiso 1 1 calc R . .
H8C H 0.2045 0.5913 -0.0751 0.433 Uiso 1 1 calc R . .
C9 C 0.42074(18) 0.8101(3) 0.29440(18) 0.0599(7) Uani 1 1 d . . .
C10 C 0.3711(3) 0.7239(6) 0.3291(3) 0.1199(18) Uani 1 1 d . . .
H10A H 0.3212 0.7681 0.3190 0.180 Uiso 1 1 calc R . .
H10B H 0.3997 0.7092 0.3923 0.180 Uiso 1 1 calc R . .
H10C H 0.3608 0.6393 0.2983 0.180 Uiso 1 1 calc R . .
C11 C 0.4422(3) 0.9371(5) 0.3522(3) 0.1067(14) Uani 1 1 d . . .
H11A H 0.4708 0.9980 0.3293 0.160 Uiso 1 1 calc R . .
H11B H 0.4754 0.9137 0.4130 0.160 Uiso 1 1 calc R . .
H11C H 0.3940 0.9793 0.3507 0.160 Uiso 1 1 calc R . .
C12 C 0.4967(3) 0.7417(6) 0.3031(3) 0.126(2) Uani 1 1 d . . .
H12A H 0.4844 0.6575 0.2719 0.189 Uiso 1 1 calc R . .
H12B H 0.5289 0.7263 0.3654 0.189 Uiso 1 1 calc R . .
H12C H 0.5257 0.7974 0.2777 0.189 Uiso 1 1 calc R . .
C13 C 0.0798(2) 0.5904(4) 0.1970(2) 0.0786(10) Uani 1 1 d . . .
C14 C 0.0801(4) 0.4431(6) 0.1791(6) 0.189(3) Uani 1 1 d . . .
H14A H 0.0622 0.4281 0.1157 0.284 Uiso 1 1 calc R . .
H14B H 0.0448 0.3980 0.2015 0.284 Uiso 1 1 calc R . .
H14C H 0.1335 0.4086 0.2087 0.284 Uiso 1 1 calc R . .
C15 C 0.0885(3) 0.6147(9) 0.2925(3) 0.160(3) Uani 1 1 d . . .
H15A H 0.1397 0.5822 0.3331 0.239 Uiso 1 1 calc R . .
H15B H 0.0467 0.5682 0.3034 0.239 Uiso 1 1 calc R . .
H15C H 0.0847 0.7091 0.3019 0.239 Uiso 1 1 calc R . .
C16 C 0.0025(2) 0.6545(7) 0.1346(4) 0.139(2) Uani 1 1 d . . .
H16A H 0.0051 0.7496 0.1446 0.208 Uiso 1 1 calc R . .
H16B H -0.0416 0.6178 0.1461 0.208 Uiso 1 1 calc R . .
H16C H -0.0050 0.6367 0.0735 0.208 Uiso 1 1 calc R . .
C17 C 0.29340(18) 0.9191(3) 0.03267(19) 0.0615(8) Uani 1 1 d . . .
H17 H 0.2469 0.9140 -0.0192 0.074 Uiso 1 1 calc R . .
C18 C 0.35418(19) 0.9877(3) 0.0287(2) 0.0627(8) Uani 1 1 d . . .
H18 H 0.4018 0.9914 0.0793 0.075 Uiso 1 1 calc R . .
C19 C 0.3495(2) 1.0592(3) -0.0534(2) 0.0668(8) Uani 1 1 d . . .
C20 C 0.4251(3) 1.1870(5) -0.1158(3) 0.1168(17) Uani 1 1 d . . .
H20A H 0.4095 1.1286 -0.1669 0.175 Uiso 1 1 calc R . .
H20B H 0.4793 1.2164 -0.1006 0.175 Uiso 1 1 calc R . .
H20C H 0.3901 1.2635 -0.1297 0.175 Uiso 1 1 calc R . .

loop_
_atom_site_aniso_label
_atom_site_aniso_U_11
_atom_site_aniso_U_22
_atom_site_aniso_U_33
_atom_site_aniso_U_23
_atom_site_aniso_U_13
_atom_site_aniso_U_12
P1 0.0517(4) 0.0566(5) 0.0534(4) 0.0067(3) 0.0222(3) -0.0033(3)
P2 0.0493(5) 0.0709(6) 0.0667(5) 0.0042(4) 0.0214(4) -0.0033(4)
N1 0.0562(14) 0.0577(14) 0.0756(16) 0.0048(12) 0.0298(13) 0.0003(11)
N2 0.0549(13) 0.0574(14) 0.0631(14) -0.0005(11) 0.0268(12) -0.0050(11)
N3 0.0561(14) 0.0643(15) 0.0533(13) 0.0087(11) 0.0226(11) -0.0069(11)
N4 0.0477(15) 0.090(2) 0.0712(19) 0.0095(16) 0.0206(14) -0.0131(14)
O1 0.0885(18) 0.134(2) 0.0732(17) 0.0382(16) 0.0229(14) 0.0008(17)
O2 0.0973(18) 0.0937(18) 0.0696(14) 0.0190(13) 0.0340(13) -0.0265(15)
C1 0.076(2) 0.0594(19) 0.102(3) 0.0054(18) 0.040(2) 0.0110(16)
C2 0.278(9) 0.090(4) 0.333(10) -0.007(5) 0.254(8) 0.023(4)
C3 0.198(7) 0.128(5) 0.153(5) 0.022(4) 0.009(5) 0.087(5)
C4 0.111(4) 0.068(3) 0.237(7) -0.035(4) 0.060(4) 0.001(3)
C5 0.071(2) 0.069(2) 0.077(2) -0.0124(16) 0.0343(17) -0.0068(16)
C6 0.428(14) 0.069(3) 0.320(10) 0.051(4) 0.313(11) 0.064(5)
C7 0.154(5) 0.112(4) 0.223(6) -0.051(4) 0.140(5) -0.016(3)
C8 0.151(6) 0.352(13) 0.230(8) -0.228(10) -0.071(6) 0.097(7)
C9 0.0607(17) 0.0685(19) 0.0479(15) 0.0048(13) 0.0182(13) -0.0059(14)
C10 0.129(4) 0.145(4) 0.066(2) 0.027(3) 0.017(2) -0.059(3)
C11 0.125(4) 0.103(3) 0.072(2) -0.010(2) 0.016(2) -0.016(3)
C12 0.113(3) 0.187(5) 0.067(2) 0.023(3) 0.022(2) 0.072(4)
C13 0.0566(19) 0.100(3) 0.086(2) 0.003(2) 0.0344(17) -0.0197(18)
C14 0.178(6) 0.095(4) 0.359(11) -0.026(5) 0.174(7) -0.057(4)
C15 0.093(3) 0.301(9) 0.099(3) 0.002(4) 0.054(3) -0.056(4)
C16 0.053(2) 0.195(6) 0.158(5) 0.043(4) 0.029(3) -0.019(3)
C17 0.0585(17) 0.0706(19) 0.0508(16) 0.0103(14) 0.0164(13) -0.0039(15)
C18 0.0693(19) 0.0635(18) 0.0539(16) 0.0085(14) 0.0222(14) -0.0056(15)
C19 0.078(2) 0.068(2) 0.0576(18) 0.0131(15) 0.0290(17) 0.0023(16)
C20 0.140(4) 0.119(4) 0.103(3) 0.036(3) 0.060(3) -0.033(3)

loop_
_atom_type_symbol
_atom_type_description
_atom_type_scat_dispersion_real
_atom_type_scat_dispersion_imag
_atom_type_scat_source
C C 0.0033 0.0016 'International Tables Vol C Tables 4.2.6.8 and 6.1.1.4'
H H 0.0000 0.0000 'International Tables Vol C Tables 4.2.6.8 and 6.1.1.4'
N N 0.0061 0.0033 'International Tables Vol C Tables 4.2.6.8 and 6.1.1.4'
O O 0.0106 0.0060 'International Tables Vol C Tables 4.2.6.8 and 6.1.1.4'
P P 0.1023 0.0942 'International Tables Vol C Tables 4.2.6.8 and 6.1.1.4'

loop_
_geom_angle_atom_site_label_1
_geom_angle_atom_site_label_2
_geom_angle_atom_site_label_3
_geom_angle
_geom_angle_site_symmetry_1
_geom_angle_site_symmetry_3
_geom_angle_publ_flag
N3 P1 N2 125.63(13) . . ?
N3 P1 N1 126.00(14) . . ?
N2 P1 N1 83.24(12) . . ?
N3 P1 C17 105.34(13) . . ?
N2 P1 C17 107.22(14) . . ?
N1 P1 C17 106.96(14) . . ?
N4 P2 N2 104.65(14) . . ?
N4 P2 N1 105.93(14) . . ?
N2 P2 N1 79.88(12) . . ?
C1 N1 P1 130.5(2) . . ?
C1 N1 P2 127.0(2) . . ?
P1 N1 P2 97.99(13) . . ?
C5 N2 P1 131.5(2) . . ?
C5 N2 P2 128.7(2) . . ?
P1 N2 P2 98.50(13) . . ?
C9 N3 P1 135.0(2) . . ?
C13 N4 P2 129.4(3) . . ?
C13 N4 H4 111(3) . . ?
P2 N4 H4 120(3) . . ?
C19 O2 C20 117.0(3) . . ?
N1 C1 C2 108.2(3) . . ?
N1 C1 C4 110.2(3) . . ?
C2 C1 C4 112.1(5) . . ?
N1 C1 C3 110.0(3) . . ?
C2 C1 C3 109.1(5) . . ?
C4 C1 C3 107.2(5) . . ?
C1 C2 H2A 109.5 . . ?
C1 C2 H2B 109.5 . . ?
H2A C2 H2B 109.5 . . ?
C1 C2 H2C 109.5 . . ?
H2A C2 H2C 109.5 . . ?
H2B C2 H2C 109.5 . . ?
C1 C3 H3A 109.5 . . ?
C1 C3 H3B 109.5 . . ?
H3A C3 H3B 109.5 . . ?
C1 C3 H3C 109.5 . . ?
H3A C3 H3C 109.5 . . ?
H3B C3 H3C 109.5 . . ?
C1 C4 H4A 109.5 . . ?
C1 C4 H4B 109.5 . . ?
H4A C4 H4B 109.5 . . ?
C1 C4 H4C 109.5 . . ?
H4A C4 H4C 109.5 . . ?
H4B C4 H4C 109.5 . . ?
C8 C5 C6 111.1(6) . . ?
C8 C5 N2 109.0(4) . . ?
C6 C5 N2 109.0(3) . . ?
C8 C5 C7 110.9(5) . . ?
C6 C5 C7 105.3(4) . . ?
N2 C5 C7 111.5(3) . . ?
C5 C6 H6A 109.5 . . ?
C5 C6 H6B 109.5 . . ?
H6A C6 H6B 109.5 . . ?
C5 C6 H6C 109.5 . . ?
H6A C6 H6C 109.5 . . ?
H6B C6 H6C 109.5 . . ?
C5 C7 H7A 109.5 . . ?
C5 C7 H7B 109.5 . . ?
H7A C7 H7B 109.5 . . ?
C5 C7 H7C 109.5 . . ?
H7A C7 H7C 109.5 . . ?
H7B C7 H7C 109.5 . . ?
C5 C8 H8A 109.5 . . ?
C5 C8 H8B 109.5 . . ?
H8A C8 H8B 109.5 . . ?
C5 C8 H8C 109.5 . . ?
H8A C8 H8C 109.5 . . ?
H8B C8 H8C 109.5 . . ?
N3 C9 C12 107.9(3) . . ?
N3 C9 C10 113.6(3) . . ?
C12 C9 C10 111.5(4) . . ?
N3 C9 C11 108.5(3) . . ?
C12 C9 C11 108.3(3) . . ?
C10 C9 C11 107.0(3) . . ?
C9 C10 H10A 109.5 . . ?
C9 C10 H10B 109.5 . . ?
H10A C10 H10B 109.5 . . ?
C9 C10 H10C 109.5 . . ?
H10A C10 H10C 109.5 . . ?
H10B C10 H10C 109.5 . . ?
C9 C11 H11A 109.5 . . ?
C9 C11 H11B 109.5 . . ?
H11A C11 H11B 109.5 . . ?
C9 C11 H11C 109.5 . . ?
H11A C11 H11C 109.5 . . ?
H11B C11 H11C 109.5 . . ?
C9 C12 H12A 109.5 . . ?
C9 C12 H12B 109.5 . . ?
H12A C12 H12B 109.5 . . ?
C9 C12 H12C 109.5 . . ?
H12A C12 H12C 109.5 . . ?
H12B C12 H12C 109.5 . . ?
N4 C13 C14 109.3(4) . . ?
N4 C13 C15 107.1(3) . . ?
C14 C13 C15 110.4(5) . . ?
N4 C13 C16 110.6(3) . . ?
C14 C13 C16 110.9(5) . . ?
C15 C13 C16 108.5(4) . . ?
C13 C14 H14A 109.5 . . ?
C13 C14 H14B 109.5 . . ?
H14A C14 H14B 109.5 . . ?
C13 C14 H14C 109.5 . . ?
H14A C14 H14C 109.5 . . ?
H14B C14 H14C 109.5 . . ?
C13 C15 H15A 109.5 . . ?
C13 C15 H15B 109.5 . . ?
H15A C15 H15B 109.5 . . ?
C13 C15 H15C 109.5 . . ?
H15A C15 H15C 109.5 . . ?
H15B C15 H15C 109.5 . . ?
C13 C16 H16A 109.5 . . ?
C13 C16 H16B 109.5 . . ?
H16A C16 H16B 109.5 . . ?
C13 C16 H16C 109.5 . . ?
H16A C16 H16C 109.5 . . ?
H16B C16 H16C 109.5 . . ?
C18 C17 P1 124.7(2) . . ?
C18 C17 H17 117.6 . . ?
P1 C17 H17 117.6 . . ?
C17 C18 C19 122.4(3) . . ?
C17 C18 H18 118.8 . . ?
C19 C18 H18 118.8 . . ?
O1 C19 O2 123.5(3) . . ?
O1 C19 C18 126.2(3) . . ?
O2 C19 C18 110.3(3) . . ?
O2 C20 H20A 109.5 . . ?
O2 C20 H20B 109.5 . . ?
H20A C20 H20B 109.5 . . ?
O2 C20 H20C 109.5 . . ?
H20A C20 H20C 109.5 . . ?
H20B C20 H20C 109.5 . . ?

loop_
_geom_bond_atom_site_label_1
_geom_bond_atom_site_label_2
_geom_bond_distance
_geom_bond_site_symmetry_2
_geom_bond_publ_flag
P1 N3 1.521(2) . ?
P1 N2 1.679(2) . ?
P1 N1 1.680(3) . ?
P1 C17 1.791(3) . ?
P2 N4 1.651(3) . ?
P2 N2 1.731(2) . ?
P2 N1 1.744(3) . ?
N1 C1 1.480(4) . ?
N2 C5 1.483(4) . ?
N3 C9 1.466(4) . ?
N4 C13 1.475(4) . ?
N4 H4 0.72(3) . ?
O1 C19 1.198(4) . ?
O2 C19 1.330(4) . ?
O2 C20 1.441(4) . ?
C1 C2 1.491(6) . ?
C1 C4 1.499(6) . ?
C1 C3 1.523(6) . ?
C2 H2A 0.9600 . ?
C2 H2B 0.9600 . ?
C2 H2C 0.9600 . ?
C3 H3A 0.9600 . ?
C3 H3B 0.9600 . ?
C3 H3C 0.9600 . ?
C4 H4A 0.9600 . ?
C4 H4B 0.9600 . ?
C4 H4C 0.9600 . ?
C5 C8 1.451(6) . ?
C5 C6 1.481(6) . ?
C5 C7 1.489(6) . ?
C6 H6A 0.9600 . ?
C6 H6B 0.9600 . ?
C6 H6C 0.9600 . ?
C7 H7A 0.9600 . ?
C7 H7B 0.9600 . ?
C7 H7C 0.9600 . ?
C8 H8A 0.9600 . ?
C8 H8B 0.9600 . ?
C8 H8C 0.9600 . ?
C9 C12 1.491(5) . ?
C9 C10 1.501(5) . ?
C9 C11 1.531(5) . ?
C10 H10A 0.9600 . ?
C10 H10B 0.9600 . ?
C10 H10C 0.9600 . ?
C11 H11A 0.9600 . ?
C11 H11B 0.9600 . ?
C11 H11C 0.9600 . ?
C12 H12A 0.9600 . ?
C12 H12B 0.9600 . ?
C12 H12C 0.9600 . ?
C13 C14 1.497(7) . ?
C13 C15 1.511(6) . ?
C13 C16 1.511(6) . ?
C14 H14A 0.9600 . ?
C14 H14B 0.9600 . ?
C14 H14C 0.9600 . ?
C15 H15A 0.9600 . ?
C15 H15B 0.9600 . ?
C15 H15C 0.9600 . ?
C16 H16A 0.9600 . ?
C16 H16B 0.9600 . ?
C16 H16C 0.9600 . ?
C17 C18 1.318(4) . ?
C17 H17 0.9300 . ?
C18 C19 1.479(4) . ?
C18 H18 0.9300 . ?
C20 H20A 0.9600 . ?
C20 H20B 0.9600 . ?
C20 H20C 0.9600 . ?

loop_
_cod_related_entry_id
_cod_related_entry_database
_cod_related_entry_code
1 ChemSpider 21189182
